data_7057045
loop_
_publ_author_name
'Nishino, Kenta'
'Uemura, Kyoya'
'Tanaka, Kazuo'
'Chujo, Yoshiki'

_publ_section_title
;
 Dual emission via remote control of molecular rotation of o-carborane in
 the excited state by the distant substituents in tolane-modified dyads
;
_journal_issue 6
_journal_name_full 'New Journal of Chemistry'
_journal_page_first 4210
_journal_paper_doi 10.1039/C7NJ04283C
_journal_volume 42
_journal_year 2018
_chemical_formula_sum 'C17 H22 B10 O'
_chemical_formula_weight 350.44
_space_group_crystal_system triclinic
_space_group_IT_number 2
_space_group_name_Hall '-P 1'
_space_group_name_H-M_alt 'P -1'
_symmetry_space_group_name_Hall '-P 1'
_symmetry_space_group_name_H-M 'P -1'
_atom_sites_solution_hydrogens mixed
_audit_creation_method SHELXL-2014/7
_audit_update_record
;
2017-11-04 deposited with the CCDC.
2018-02-01 downloaded from the CCDC.
;
_cell_angle_alpha 109.044(8)
_cell_angle_beta 93.259(7)
_cell_angle_gamma 104.545(7)
_cell_formula_units_Z 2
_cell_length_a 7.0713(12)
_cell_length_b 10.2615(16)
_cell_length_c 14.668(3)
_cell_measurement_reflns_used 3989
_cell_measurement_temperature 103(2)
_cell_measurement_theta_max 27.37
_cell_measurement_theta_min 3.01
_cell_volume 962.6(3)
_computing_structure_refinement 'SHELXL-2014/7 (Sheldrick, 2014)'
_diffrn_ambient_temperature 103(2)
_diffrn_measured_fraction_theta_full 0.985
_diffrn_measured_fraction_theta_max 0.974
_diffrn_measurement_device_type 'Rigaku R-AXIS RAPID-F'
_diffrn_radiation_type MoK\a
_diffrn_radiation_wavelength 0.71075
_diffrn_reflns_av_R_equivalents 0.1364
_diffrn_reflns_av_unetI/netI 0.1842
_diffrn_reflns_Laue_measured_fraction_full 0.985
_diffrn_reflns_Laue_measured_fraction_max 0.974
_diffrn_reflns_limit_h_max 9
_diffrn_reflns_limit_h_min -9
_diffrn_reflns_limit_k_max 12
_diffrn_reflns_limit_k_min -13
_diffrn_reflns_limit_l_max 18
_diffrn_reflns_limit_l_min -19
_diffrn_reflns_number 9234
_diffrn_reflns_point_group_measured_fraction_full 0.985
_diffrn_reflns_point_group_measured_fraction_max 0.974
_diffrn_reflns_theta_full 25.242
_diffrn_reflns_theta_max 27.451
_diffrn_reflns_theta_min 3.008
_exptl_absorpt_coefficient_mu 0.064
_exptl_crystal_colour colorless
_exptl_crystal_density_diffrn 1.209
_exptl_crystal_description needle
_exptl_crystal_F_000 364
_exptl_crystal_size_max 0.300
_exptl_crystal_size_mid 0.100
_exptl_crystal_size_min 0.100
_refine_diff_density_max 0.275
_refine_diff_density_min -0.268
_refine_diff_density_rms 0.064
_refine_ls_extinction_method none
_refine_ls_goodness_of_fit_ref 1.027
_refine_ls_hydrogen_treatment mixed
_refine_ls_matrix_type full
_refine_ls_number_parameters 298
_refine_ls_number_reflns 4288
_refine_ls_number_restraints 0
_refine_ls_restrained_S_all 1.027
_refine_ls_R_factor_all 0.1923
_refine_ls_R_factor_gt 0.0939
_refine_ls_shift/su_max 0.000
_refine_ls_shift/su_mean 0.000
_refine_ls_structure_factor_coef Fsqd
_refine_ls_weighting_details 'w=1/[\s^2^(Fo^2^)+(0.0925P)^2^+0.1307P] where P=(Fo^2^+2Fc^2^)/3'
_refine_ls_weighting_scheme calc
_refine_ls_wR_factor_gt 0.1952
_refine_ls_wR_factor_ref 0.2415
_reflns_Friedel_coverage 0.000
_reflns_number_gt 2103
_reflns_number_total 4288
_reflns_threshold_expression 'I > 2\s(I)'
_cod_data_source_file c7nj04283c2.cif
_cod_data_source_block ydkr_CCDC1
_cod_depositor_comments 'Adding full bibliography for 7057044--7057045.cif.'
_cod_database_code 7057045
_shelx_shelxl_version_number 2014/7
_shelx_space_group_comment
;
The symmetry employed for this shelxl refinement is uniquely defined
by the following loop, which should always be used as a source of
symmetry information in preference to the above space-group names.
They are only intended as comments.
;
_shelx_estimated_absorpt_t_min 0.981
_shelx_estimated_absorpt_t_max 0.994

loop_
_space_group_symop_operation_xyz
'x, y, z'
'-x, -y, -z'

loop_
_atom_site_label
_atom_site_type_symbol
_atom_site_fract_x
_atom_site_fract_y
_atom_site_fract_z
_atom_site_U_iso_or_equiv
_atom_site_adp_type
_atom_site_occupancy
_atom_site_site_symmetry_order
_atom_site_calc_flag
_atom_site_refinement_flags_posn
_atom_site_refinement_flags_adp
O001 O -0.3422(3) 0.1420(3) 0.05536(17) 0.0342(7) Uani 1 1 d . .
C002 C -0.0443(5) 0.2025(4) 0.2811(3) 0.0319(9) Uani 1 1 d . .
H1 H -0.0646 0.2078 0.3455 0.038 Uiso 1 1 calc R U
C003 C 0.9062(5) 0.2857(4) 0.5989(2) 0.0290(8) Uani 1 1 d . .
C004 C 0.0150(5) 0.1890(4) 0.0931(3) 0.0330(9) Uani 1 1 d . .
H2 H 0.0348 0.1847 0.0288 0.040 Uiso 1 1 calc R U
C005 C -0.1745(5) 0.1707(4) 0.1183(3) 0.0310(9) Uani 1 1 d . .
C006 C 0.7907(5) 0.1504(4) 0.5354(3) 0.0335(9) Uani 1 1 d . .
H5 H 0.8138 0.0656 0.5407 0.040 Uiso 1 1 calc R U
C007 C 0.1473(5) 0.2181(4) 0.2558(3) 0.0311(9) Uani 1 1 d . .
C008 C 0.1745(5) 0.2135(4) 0.1621(3) 0.0344(9) Uani 1 1 d . .
H3 H 0.3037 0.2273 0.1450 0.041 Uiso 1 1 calc R U
C009 C 0.4463(5) 0.2509(4) 0.3860(3) 0.0316(9) Uani 1 1 d . .
C00A C 0.6440(5) 0.1401(4) 0.4656(3) 0.0327(9) Uani 1 1 d . .
H6 H 0.5674 0.0478 0.4226 0.039 Uiso 1 1 calc R U
C00B C 0.8715(5) 0.4084(4) 0.5891(3) 0.0338(9) Uani 1 1 d . .
H7 H 0.9509 0.5007 0.6309 0.041 Uiso 1 1 calc R U
C00C C -0.2019(5) 0.1796(4) 0.2128(3) 0.0316(9) Uani 1 1 d . .
H4 H -0.3306 0.1698 0.2304 0.038 Uiso 1 1 calc R U
C00D C 0.7231(5) 0.3976(4) 0.5196(3) 0.0353(9) Uani 1 1 d . .
H8 H 0.7008 0.4826 0.5143 0.042 Uiso 1 1 calc R U
C00E C 0.6051(5) 0.2634(4) 0.4568(3) 0.0309(9) Uani 1 1 d . .
C00F C -0.3206(6) 0.1392(4) -0.0415(3) 0.0385(10) Uani 1 1 d . .
H9 H -0.2400 0.2336 -0.0389 0.058 Uiso 1 1 calc R U
H10 H -0.4512 0.1162 -0.0791 0.058 Uiso 1 1 calc R U
H11 H -0.2558 0.0658 -0.0730 0.058 Uiso 1 1 calc R U
C00G C 1.0996(5) 0.4291(4) 0.7823(3) 0.0314(9) Uani 1 1 d . .
H17 H 1.016(5) 0.492(4) 0.784(3) 0.049(11) Uiso 1 1 d . .
C00H C 1.0616(5) 0.2948(4) 0.6772(2) 0.0289(9) Uani 1 1 d . .
C00I C 0.3117(5) 0.2375(4) 0.3269(3) 0.0319(9) Uani 1 1 d . .
B00J B 1.0980(6) 0.1475(5) 0.6988(3) 0.0308(10) Uani 1 1 d . .
H21 H 1.003(5) 0.043(4) 0.652(3) 0.051(11) Uiso 1 1 d . .
B00K B 1.2804(6) 0.2561(5) 0.6539(3) 0.0310(10) Uani 1 1 d . .
H16 H 1.298(4) 0.222(3) 0.578(2) 0.025(8) Uiso 1 1 d . .
B00L B 1.3467(6) 0.1996(5) 0.7510(3) 0.0346(11) Uani 1 1 d . .
H14 H 1.442(5) 0.128(3) 0.735(2) 0.035(9) Uiso 1 1 d . .
B00M B 1.3374(7) 0.4918(5) 0.8357(3) 0.0359(11) Uani 1 1 d . .
H12 H 1.402(5) 0.608(3) 0.878(2) 0.027(9) Uiso 1 1 d . .
B00N B 1.1549(6) 0.3830(5) 0.8802(3) 0.0330(10) Uani 1 1 d . .
H20 H 1.102(5) 0.436(4) 0.952(2) 0.040(10) Uiso 1 1 d . .
B00O B 1.4593(6) 0.3790(5) 0.7556(3) 0.0346(11) Uani 1 1 d . .
H13 H 1.612(5) 0.418(3) 0.748(2) 0.032(9) Uiso 1 1 d . .
B00P B 1.1603(6) 0.2024(5) 0.8269(3) 0.0336(11) Uani 1 1 d . .
H0 H 1.116(5) 0.131(4) 0.864(2) 0.036(10) Uiso 1 1 d . .
B00Q B 1.2755(6) 0.4376(5) 0.7078(3) 0.0336(11) Uani 1 1 d . .
H19 H 1.288(4) 0.513(3) 0.666(2) 0.025(9) Uiso 1 1 d . .
B00R B 0.9769(6) 0.2601(5) 0.7787(3) 0.0300(10) Uani 1 1 d . .
H18 H 0.818(5) 0.236(3) 0.783(2) 0.023(8) Uiso 1 1 d . .
B00S B 1.3860(7) 0.3465(5) 0.8629(3) 0.0348(11) Uani 1 1 d . .
H15 H 1.488(5) 0.366(3) 0.929(2) 0.026(9) Uiso 1 1 d . .

loop_
_atom_site_aniso_label
_atom_site_aniso_U_11
_atom_site_aniso_U_22
_atom_site_aniso_U_33
_atom_site_aniso_U_23
_atom_site_aniso_U_13
_atom_site_aniso_U_12
O001 0.0317(15) 0.0392(16) 0.0334(15) 0.0153(12) 0.0030(12) 0.0102(12)
C002 0.037(2) 0.034(2) 0.030(2) 0.0153(18) 0.0100(17) 0.0139(18)
C003 0.031(2) 0.031(2) 0.028(2) 0.0136(17) 0.0032(16) 0.0115(17)
C004 0.034(2) 0.037(2) 0.032(2) 0.0168(18) 0.0051(18) 0.0106(18)
C005 0.032(2) 0.029(2) 0.035(2) 0.0144(17) 0.0032(18) 0.0093(17)
C006 0.039(2) 0.032(2) 0.032(2) 0.0123(18) 0.0071(18) 0.0120(18)
C007 0.036(2) 0.029(2) 0.030(2) 0.0101(17) 0.0038(17) 0.0127(17)
C008 0.028(2) 0.038(2) 0.040(2) 0.0164(19) 0.0088(18) 0.0101(17)
C009 0.031(2) 0.033(2) 0.031(2) 0.0133(18) 0.0085(18) 0.0077(17)
C00A 0.030(2) 0.033(2) 0.033(2) 0.0106(17) 0.0054(17) 0.0064(17)
C00B 0.042(2) 0.026(2) 0.032(2) 0.0086(17) -0.0011(18) 0.0087(18)
C00C 0.0207(19) 0.035(2) 0.038(2) 0.0168(18) 0.0052(17) 0.0017(16)
C00D 0.038(2) 0.036(2) 0.035(2) 0.0151(19) 0.0025(19) 0.0139(19)
C00E 0.031(2) 0.040(2) 0.028(2) 0.0154(18) 0.0108(17) 0.0148(18)
C00F 0.046(2) 0.038(2) 0.032(2) 0.0145(18) -0.0007(19) 0.0107(19)
C00G 0.030(2) 0.028(2) 0.037(2) 0.0095(18) 0.0088(17) 0.0111(17)
C00H 0.036(2) 0.0229(19) 0.029(2) 0.0109(16) 0.0045(17) 0.0075(16)
C00I 0.037(2) 0.029(2) 0.031(2) 0.0120(17) 0.0093(19) 0.0097(17)
B00J 0.031(2) 0.036(3) 0.032(2) 0.018(2) 0.001(2) 0.014(2)
B00K 0.024(2) 0.040(3) 0.032(3) 0.015(2) 0.0103(19) 0.011(2)
B00L 0.033(3) 0.038(3) 0.035(3) 0.013(2) 0.003(2) 0.013(2)
B00M 0.040(3) 0.029(3) 0.036(3) 0.009(2) -0.002(2) 0.011(2)
B00N 0.035(3) 0.037(3) 0.030(2) 0.013(2) 0.007(2) 0.016(2)
B00O 0.027(2) 0.044(3) 0.040(3) 0.018(2) 0.008(2) 0.018(2)
B00P 0.034(3) 0.035(3) 0.035(3) 0.014(2) 0.005(2) 0.014(2)
B00Q 0.022(2) 0.034(3) 0.042(3) 0.013(2) 0.0023(19) 0.0055(19)
B00R 0.022(2) 0.038(3) 0.031(2) 0.016(2) 0.0072(18) 0.0068(19)
B00S 0.041(3) 0.030(2) 0.035(3) 0.008(2) 0.003(2) 0.017(2)

loop_
_atom_type_symbol
_atom_type_description
_atom_type_scat_dispersion_real
_atom_type_scat_dispersion_imag
_atom_type_scat_source
C C 0.0033 0.0016 'International Tables Vol C Tables 4.2.6.8 and 6.1.1.4'
H H 0.0000 0.0000 'International Tables Vol C Tables 4.2.6.8 and 6.1.1.4'
B B 0.0013 0.0007 'International Tables Vol C Tables 4.2.6.8 and 6.1.1.4'
O O 0.0106 0.0060 'International Tables Vol C Tables 4.2.6.8 and 6.1.1.4'

loop_
_geom_angle_atom_site_label_1
_geom_angle_atom_site_label_2
_geom_angle_atom_site_label_3
_geom_angle
C005 O001 C00F 117.7(3)
C00C C002 C007 120.2(3)
C00C C002 H1 119.9
C007 C002 H1 119.9
C00B C003 C006 119.0(3)
C00B C003 C00H 121.7(3)
C006 C003 C00H 119.3(3)
C008 C004 C005 119.9(3)
C008 C004 H2 120.1
C005 C004 H2 120.1
O001 C005 C00C 115.6(3)
O001 C005 C004 124.6(3)
C00C C005 C004 119.8(3)
C00A C006 C003 120.0(3)
C00A C006 H5 120.0
C003 C006 H5 120.0
C008 C007 C002 119.0(3)
C008 C007 C00I 121.0(3)
C002 C007 C00I 120.0(3)
C007 C008 C004 120.7(3)
C007 C008 H3 119.7
C004 C008 H3 119.7
C00I C009 C00E 178.6(4)
C006 C00A C00E 121.3(4)
C006 C00A H6 119.4
C00E C00A H6 119.4
C00D C00B C003 120.7(3)
C00D C00B H7 119.6
C003 C00B H7 119.6
C002 C00C C005 120.5(3)
C002 C00C H4 119.8
C005 C00C H4 119.8
C00B C00D C00E 120.8(3)
C00B C00D H8 119.6
C00E C00D H8 119.6
C00D C00E C00A 118.1(3)
C00D C00E C009 121.3(3)
C00A C00E C009 120.6(3)
O001 C00F H9 109.5
O001 C00F H10 109.5
H9 C00F H10 109.5
O001 C00F H11 109.5
H9 C00F H11 109.5
H10 C00F H11 109.5
C00H C00G B00M 113.0(3)
C00H C00G B00N 113.0(3)
B00M C00G B00N 63.5(2)
C00H C00G B00Q 62.3(2)
B00M C00G B00Q 62.9(2)
B00N C00G B00Q 115.9(3)
C00H C00G B00R 62.3(2)
B00M C00G B00R 115.6(3)
B00N C00G B00R 62.6(2)
B00Q C00G B00R 115.9(3)
C00H C00G H17 114(2)
B00M C00G H17 123(2)
B00N C00G H17 122(2)
B00Q C00G H17 115(2)
B00R C00G H17 115(2)
C003 C00H C00G 117.0(3)
C003 C00H B00K 123.3(3)
C00G C00H B00K 109.4(3)
C003 C00H B00J 123.7(3)
C00G C00H B00J 109.0(3)
B00K C00H B00J 62.7(2)
C003 C00H B00Q 116.9(3)
C00G C00H B00Q 60.4(2)
B00K C00H B00Q 62.0(2)
B00J C00H B00Q 113.1(3)
C003 C00H B00R 116.3(3)
C00G C00H B00R 60.6(2)
B00K C00H B00R 113.7(3)
B00J C00H B00R 61.9(2)
B00Q C00H B00R 112.9(3)
C009 C00I C007 178.7(4)
C00H B00J B00L 105.4(3)
C00H B00J B00P 105.7(3)
B00L B00J B00P 60.4(2)
C00H B00J B00R 59.8(2)
B00L B00J B00R 107.9(3)
B00P B00J B00R 59.4(2)
C00H B00J B00K 58.7(2)
B00L B00J B00K 60.5(2)
B00P B00J B00K 109.0(3)
B00R B00J B00K 108.7(3)
C00H B00J H21 117.1(19)
B00L B00J H21 130.1(19)
B00P B00J H21 125(2)
B00R B00J H21 115(2)
B00K B00J H21 122(2)
C00H B00K B00Q 59.5(2)
C00H B00K B00O 105.4(3)
B00Q B00K B00O 59.4(2)
C00H B00K B00L 104.1(3)
B00Q B00K B00L 107.0(3)
B00O B00K B00L 60.3(2)
C00H B00K B00J 58.7(2)
B00Q B00K B00J 107.8(3)
B00O B00K B00J 107.5(3)
B00L B00K B00J 58.8(2)
C00H B00K H16 114.7(16)
B00Q B00K H16 115.9(16)
B00O B00K H16 127.9(17)
B00L B00K H16 132.3(15)
B00J B00K H16 121.1(17)
B00J B00L B00P 60.3(3)
B00J B00L B00S 108.9(3)
B00P B00L B00S 60.7(3)
B00J B00L B00K 60.7(2)
B00P B00L B00K 109.0(3)
B00S B00L B00K 108.4(3)
B00J B00L B00O 108.6(3)
B00P B00L B00O 109.0(3)
B00S B00L B00O 60.2(3)
B00K B00L B00O 59.8(2)
B00J B00L H14 123.7(18)
B00P B00L H14 128.2(18)
B00S B00L H14 122.7(17)
B00K B00L H14 115.7(17)
B00O B00L H14 115.2(18)
C00G B00M B00Q 59.2(2)
C00G B00M B00S 104.6(3)
B00Q B00M B00S 108.2(3)
C00G B00M B00N 58.9(2)
B00Q B00M B00N 109.0(3)
B00S B00M B00N 60.1(2)
C00G B00M B00O 104.4(3)
B00Q B00M B00O 59.5(2)
B00S B00M B00O 60.4(2)
B00N B00M B00O 108.6(3)
C00G B00M H12 119.8(16)
B00Q B00M H12 118.0(16)
B00S B00M H12 127.2(15)
B00N B00M H12 120.6(16)
B00O B00M H12 125.4(17)
C00G B00N B00P 103.7(3)
C00G B00N B00R 59.0(2)
B00P B00N B00R 59.4(2)
C00G B00N B00S 103.2(3)
B00P B00N B00S 60.7(2)
B00R B00N B00S 108.0(3)
C00G B00N B00M 57.6(2)
B00P B00N B00M 107.9(3)
B00R B00N B00M 107.7(3)
B00S B00N B00M 59.5(3)
C00G B00N H20 118.2(16)
B00P B00N H20 128.5(18)
B00R B00N H20 118.9(17)
B00S B00N H20 128.5(17)
B00M B00N H20 119.0(18)
B00Q B00O B00K 60.3(2)
B00Q B00O B00M 59.8(2)
B00K B00O B00M 107.7(3)
B00Q B00O B00L 107.5(3)
B00K B00O B00L 60.0(2)
B00M B00O B00L 106.5(3)
B00Q B00O B00S 107.6(3)
B00K B00O B00S 108.0(3)
B00M B00O B00S 59.3(2)
B00L B00O B00S 59.6(3)
B00Q B00O H13 120.7(17)
B00K B00O H13 121.5(18)
B00M B00O H13 121.8(18)
B00L B00O H13 123.5(17)
B00S B00O H13 122.6(17)
B00R B00P B00J 60.6(2)
B00R B00P B00N 60.4(2)
B00J B00P B00N 108.6(3)
B00R B00P B00L 108.1(3)
B00J B00P B00L 59.3(2)
B00N B00P B00L 108.0(3)
B00R B00P B00S 108.1(3)
B00J B00P B00S 107.4(3)
B00N B00P B00S 59.9(2)
B00L B00P B00S 59.8(3)
B00R B00P H0 117.8(19)
B00J B00P H0 121.5(19)
B00N B00P H0 119.5(19)
B00L B00P H0 125.4(19)
B00S B00P H0 124.3(19)
C00G B00Q C00H 57.3(2)
C00G B00Q B00O 104.5(3)
C00H B00Q B00O 105.3(3)
C00G B00Q B00M 57.9(2)
C00H B00Q B00M 105.0(3)
B00O B00Q B00M 60.8(2)
C00G B00Q B00K 104.1(3)
C00H B00Q B00K 58.4(2)
B00O B00Q B00K 60.4(2)
B00M B00Q B00K 108.6(3)
C00G B00Q H19 119.5(16)
C00H B00Q H19 117.5(16)
B00O B00Q H19 130.1(16)
B00M B00Q H19 124.7(16)
B00K B00Q H19 123.1(16)
C00G B00R C00H 57.0(2)
C00G B00R B00P 104.0(3)
C00H B00R B00P 105.1(3)
C00G B00R B00N 58.5(2)
C00H B00R B00N 105.3(3)
B00P B00R B00N 60.2(2)
C00G B00R B00J 103.4(3)
C00H B00R B00J 58.3(2)
B00P B00R B00J 60.0(2)
B00N B00R B00J 107.9(3)
C00G B00R H18 118.3(16)
C00H B00R H18 119.5(16)
B00P B00R H18 130.0(16)
B00N B00R H18 121.4(16)
B00J B00R H18 126.7(16)
B00M B00S B00L 107.8(3)
B00M B00S B00N 60.4(2)
B00L B00S B00N 107.3(3)
B00M B00S B00O 60.3(2)
B00L B00S B00O 60.2(3)
B00N B00S B00O 108.7(3)
B00M B00S B00P 107.5(3)
B00L B00S B00P 59.5(3)
B00N B00S B00P 59.4(3)
B00O B00S B00P 108.0(3)
B00M B00S H15 120.5(16)
B00L B00S H15 125.8(16)
B00N B00S H15 116.8(16)
B00O B00S H15 125.3(17)
B00P B00S H15 120.2(17)

loop_
_geom_bond_atom_site_label_1
_geom_bond_atom_site_label_2
_geom_bond_distance
O001 C005 1.367(4)
O001 C00F 1.429(4)
C002 C00C 1.374(5)
C002 C007 1.409(5)
C002 H1 0.9500
C003 C00B 1.391(5)
C003 C006 1.401(5)
C003 C00H 1.507(5)
C004 C008 1.386(5)
C004 C005 1.394(5)
C004 H2 0.9500
C005 C00C 1.387(5)
C006 C00A 1.375(5)
C006 H5 0.9500
C007 C008 1.386(5)
C007 C00I 1.446(5)
C008 H3 0.9500
C009 C00I 1.199(5)
C009 C00E 1.437(5)
C00A C00E 1.404(5)
C00A H6 0.9500
C00B C00D 1.379(5)
C00B H7 0.9500
C00C H4 0.9500
C00D C00E 1.396(5)
C00D H8 0.9500
C00F H9 0.9800
C00F H10 0.9800
C00F H11 0.9800
C00G C00H 1.651(5)
C00G B00M 1.683(6)
C00G B00N 1.706(6)
C00G B00Q 1.707(6)
C00G B00R 1.715(5)
C00G H17 0.97(4)
C00H B00K 1.717(5)
C00H B00J 1.717(5)
C00H B00Q 1.737(5)
C00H B00R 1.743(5)
B00J B00L 1.753(6)
B00J B00P 1.770(6)
B00J B00R 1.780(6)
B00J B00K 1.786(6)
B00J H21 1.08(4)
B00K B00Q 1.780(6)
B00K B00O 1.781(6)
B00K B00L 1.784(6)
B00K H16 1.08(3)
B00L B00P 1.773(6)
B00L B00S 1.779(6)
B00L B00O 1.790(7)
B00L H14 1.10(3)
B00M B00Q 1.769(6)
B00M B00S 1.769(6)
B00M B00N 1.784(7)
B00M B00O 1.787(6)
B00M H12 1.11(3)
B00N B00P 1.772(6)
B00N B00R 1.776(6)
B00N B00S 1.780(6)
B00N H20 1.14(3)
B00O B00Q 1.763(6)
B00O B00S 1.790(6)
B00O H13 1.08(3)
B00P B00R 1.758(6)
B00P B00S 1.795(7)
B00P H0 1.05(3)
B00Q H19 1.13(3)
B00R H18 1.09(3)
B00S H15 1.11(3)

loop_
_geom_torsion_atom_site_label_1
_geom_torsion_atom_site_label_2
_geom_torsion_atom_site_label_3
_geom_torsion_atom_site_label_4
_geom_torsion
C00F O001 C005 C00C 176.8(3)
C00F O001 C005 C004 -4.0(5)
C008 C004 C005 O001 -178.1(3)
C008 C004 C005 C00C 1.1(5)
C00B C003 C006 C00A -0.8(5)
C00H C003 C006 C00A 177.8(3)
C00C C002 C007 C008 1.5(5)
C00C C002 C007 C00I -178.0(3)
C002 C007 C008 C004 -2.2(5)
C00I C007 C008 C004 177.3(3)
C005 C004 C008 C007 0.9(5)
C003 C006 C00A C00E -0.6(5)
C006 C003 C00B C00D 1.3(5)
C00H C003 C00B C00D -177.3(3)
C007 C002 C00C C005 0.4(5)
O001 C005 C00C C002 177.5(3)
C004 C005 C00C C002 -1.7(5)
C003 C00B C00D C00E -0.5(6)
C00B C00D C00E C00A -0.9(5)
C00B C00D C00E C009 178.1(3)
C006 C00A C00E C00D 1.5(5)
C006 C00A C00E C009 -177.6(3)
C00B C003 C00H C00G 33.5(5)
C006 C003 C00H C00G -145.1(3)
C00B C003 C00H B00K -108.1(4)
C006 C003 C00H B00K 73.4(5)
C00B C003 C00H B00J 174.7(3)
C006 C003 C00H B00J -3.9(5)
C00B C003 C00H B00Q -35.3(5)
C006 C003 C00H B00Q 146.2(3)
C00B C003 C00H B00R 102.2(4)
C006 C003 C00H B00R -76.3(4)
B00M C00G C00H C003 -145.6(3)
B00N C00G C00H C003 144.6(3)
B00Q C00G C00H C003 -107.1(3)
B00R C00G C00H C003 106.5(3)
B00M C00G C00H B00K 1.0(4)
B00N C00G C00H B00K -68.8(4)
B00Q C00G C00H B00K 39.5(3)
B00R C00G C00H B00K -106.9(3)
B00M C00G C00H B00J 67.8(4)
B00N C00G C00H B00J -1.9(4)
B00Q C00G C00H B00J 106.3(3)
B00R C00G C00H B00J -40.1(3)
B00M C00G C00H B00Q -38.5(3)
B00N C00G C00H B00Q -108.3(3)
B00R C00G C00H B00Q -146.4(3)
B00M C00G C00H B00R 107.9(3)
B00N C00G C00H B00R 38.1(3)
B00Q C00G C00H B00R 146.4(3)
C003 C00H B00J B00L 153.6(3)
C00G C00H B00J B00L -62.6(4)
B00K C00H B00J B00L 40.0(3)
B00Q C00H B00J B00L 2.5(4)
B00R C00H B00J B00L -102.1(3)
C003 C00H B00J B00P -143.5(3)
C00G C00H B00J B00P 0.4(4)
B00K C00H B00J B00P 103.0(3)
B00Q C00H B00J B00P 65.5(4)
B00R C00H B00J B00P -39.1(3)
C003 C00H B00J B00R -104.4(4)
C00G C00H B00J B00R 39.5(3)
B00K C00H B00J B00R 142.1(3)
B00Q C00H B00J B00R 104.6(3)
C003 C00H B00J B00K 113.5(4)
C00G C00H B00J B00K -102.6(3)
B00Q C00H B00J B00K -37.5(3)
B00R C00H B00J B00K -142.1(3)
C003 C00H B00K B00Q 105.3(4)
C00G C00H B00K B00Q -38.8(3)
B00J C00H B00K B00Q -140.6(3)
B00R C00H B00K B00Q -104.3(3)
C003 C00H B00K B00O 144.5(3)
C00G C00H B00K B00O 0.4(4)
B00J C00H B00K B00O -101.4(3)
B00Q C00H B00K B00O 39.2(3)
B00R C00H B00K B00O -65.1(4)
C003 C00H B00K B00L -153.0(3)
C00G C00H B00K B00L 62.9(3)
B00J C00H B00K B00L -38.9(3)
B00Q C00H B00K B00L 101.7(3)
B00R C00H B00K B00L -2.6(4)
C003 C00H B00K B00J -114.1(4)
C00G C00H B00K B00J 101.9(3)
B00Q C00H B00K B00J 140.6(3)
B00R C00H B00K B00J 36.3(3)
B00L B00J B00K C00H -134.6(3)
B00P B00J B00K C00H -97.2(3)
B00R B00J B00K C00H -34.1(3)
C00H B00J B00K B00Q 35.0(3)
B00L B00J B00K B00Q -99.5(3)
B00P B00J B00K B00Q -62.1(4)
B00R B00J B00K B00Q 1.0(4)
C00H B00J B00K B00O 97.7(3)
B00L B00J B00K B00O -36.9(3)
B00P B00J B00K B00O 0.5(4)
B00R B00J B00K B00O 63.6(3)
C00H B00J B00K B00L 134.6(3)
B00P B00J B00K B00L 37.4(3)
B00R B00J B00K B00L 100.5(3)
C00H B00J B00L B00P 99.5(3)
B00R B00J B00L B00P 36.9(3)
B00K B00J B00L B00P 138.7(3)
C00H B00J B00L B00S 61.8(4)
B00P B00J B00L B00S -37.7(3)
B00R B00J B00L B00S -0.8(4)
B00K B00J B00L B00S 100.9(3)
C00H B00J B00L B00K -39.1(3)
B00P B00J B00L B00K -138.7(3)
B00R B00J B00L B00K -101.8(3)
C00H B00J B00L B00O -2.1(4)
B00P B00J B00L B00O -101.7(3)
B00R B00J B00L B00O -64.8(4)
B00K B00J B00L B00O 37.0(3)
C00H B00K B00L B00J 38.8(3)
B00Q B00K B00L B00J 100.8(3)
B00O B00K B00L B00J 138.7(3)
C00H B00K B00L B00P 1.5(4)
B00Q B00K B00L B00P 63.5(4)
B00O B00K B00L B00P 101.4(3)
B00J B00K B00L B00P -37.3(3)
C00H B00K B00L B00S -62.9(4)
B00Q B00K B00L B00S -0.9(4)
B00O B00K B00L B00S 36.9(3)
B00J B00K B00L B00S -101.8(4)
C00H B00K B00L B00O -99.9(3)
B00Q B00K B00L B00O -37.9(3)
B00J B00K B00L B00O -138.7(3)
C00H C00G B00M B00Q 38.3(3)
B00N C00G B00M B00Q 143.4(3)
B00R C00G B00M B00Q 107.4(3)
C00H C00G B00M B00S -64.5(4)
B00N C00G B00M B00S 40.7(3)
B00Q C00G B00M B00S -102.8(3)
B00R C00G B00M B00S 4.6(4)
C00H C00G B00M B00N -105.2(3)
B00Q C00G B00M B00N -143.4(3)
B00R C00G B00M B00N -36.0(3)
C00H C00G B00M B00O -1.9(4)
B00N C00G B00M B00O 103.3(3)
B00Q C00G B00M B00O -40.1(3)
B00R C00G B00M B00O 67.3(4)
C00H C00G B00N B00P 2.6(4)
B00M C00G B00N B00P -102.7(3)
B00Q C00G B00N B00P -66.6(4)
B00R C00G B00N B00P 40.6(3)
C00H C00G B00N B00R -38.0(3)
B00M C00G B00N B00R -143.3(3)
B00Q C00G B00N B00R -107.2(3)
C00H C00G B00N B00S 65.2(4)
B00M C00G B00N B00S -40.1(3)
B00Q C00G B00N B00S -4.0(4)
B00R C00G B00N B00S 103.2(3)
C00H C00G B00N B00M 105.3(3)
B00Q C00G B00N B00M 36.1(3)
B00R C00G B00N B00M 143.3(3)
B00Q B00M B00N C00G -32.8(3)
B00S B00M B00N C00G -133.3(3)
B00O B00M B00N C00G -96.0(3)
C00G B00M B00N B00P 95.2(3)
B00Q B00M B00N B00P 62.4(4)
B00S B00M B00N B00P -38.1(3)
B00O B00M B00N B00P -0.7(4)
C00G B00M B00N B00R 32.5(3)
B00Q B00M B00N B00R -0.3(4)
B00S B00M B00N B00R -100.8(3)
B00O B00M B00N B00R -63.4(4)
C00G B00M B00N B00S 133.3(3)
B00Q B00M B00N B00S 100.6(3)
B00O B00M B00N B00S 37.4(3)
C00H B00K B00O B00Q -39.3(3)
B00L B00K B00O B00Q -137.0(3)
B00J B00K B00O B00Q -100.7(3)
C00H B00K B00O B00M -1.6(4)
B00Q B00K B00O B00M 37.7(3)
B00L B00K B00O B00M -99.2(3)
B00J B00K B00O B00M -62.9(4)
C00H B00K B00O B00L 97.7(3)
B00Q B00K B00O B00L 137.0(3)
B00J B00K B00O B00L 36.3(3)
C00H B00K B00O B00S 61.1(3)
B00Q B00K B00O B00S 100.3(3)
B00L B00K B00O B00S -36.6(3)
B00J B00K B00O B00S -0.3(4)
C00G B00M B00O B00Q 40.0(3)
B00S B00M B00O B00Q 138.8(3)
B00N B00M B00O B00Q 101.6(3)
C00G B00M B00O B00K 2.1(4)
B00Q B00M B00O B00K -38.0(3)
B00S B00M B00O B00K 100.8(3)
B00N B00M B00O B00K 63.6(4)
C00G B00M B00O B00L -61.0(3)
B00Q B00M B00O B00L -101.0(3)
B00S B00M B00O B00L 37.8(3)
B00N B00M B00O B00L 0.6(4)
C00G B00M B00O B00S -98.8(3)
B00Q B00M B00O B00S -138.8(3)
B00N B00M B00O B00S -37.2(3)
B00J B00L B00O B00Q 1.1(4)
B00P B00L B00O B00Q -63.0(4)
B00S B00L B00O B00Q -100.5(3)
B00K B00L B00O B00Q 38.4(3)
B00J B00L B00O B00K -37.4(3)
B00P B00L B00O B00K -101.4(3)
B00S B00L B00O B00K -138.9(3)
B00J B00L B00O B00M 63.9(4)
B00P B00L B00O B00M -0.2(4)
B00S B00L B00O B00M -37.7(3)
B00K B00L B00O B00M 101.2(3)
B00J B00L B00O B00S 101.5(3)
B00P B00L B00O B00S 37.5(3)
B00K B00L B00O B00S 138.9(3)
C00H B00J B00P B00R 39.3(3)
B00L B00J B00P B00R 138.4(3)
B00K B00J B00P B00R 100.9(3)
C00H B00J B00P B00N 1.2(4)
B00L B00J B00P B00N 100.3(3)
B00R B00J B00P B00N -38.1(3)
B00K B00J B00P B00N 62.8(4)
C00H B00J B00P B00L -99.1(3)
B00R B00J B00P B00L -138.4(3)
B00K B00J B00P B00L -37.5(3)
C00H B00J B00P B00S -62.1(3)
B00L B00J B00P B00S 37.0(3)
B00R B00J B00P B00S -101.4(3)
B00K B00J B00P B00S -0.5(4)
C00G B00N B00P B00R -40.4(3)
B00S B00N B00P B00R -138.0(3)
B00M B00N B00P B00R -100.4(3)
C00G B00N B00P B00J -2.2(4)
B00R B00N B00P B00J 38.2(3)
B00S B00N B00P B00J -99.8(3)
B00M B00N B00P B00J -62.2(4)
C00G B00N B00P B00L 60.6(4)
B00R B00N B00P B00L 101.0(3)
B00S B00N B00P B00L -37.0(3)
B00M B00N B00P B00L 0.6(4)
C00G B00N B00P B00S 97.6(3)
B00R B00N B00P B00S 138.0(3)
B00M B00N B00P B00S 37.6(3)
B00J B00L B00P B00R -37.5(3)
B00S B00L B00P B00R 100.9(3)
B00K B00L B00P B00R 0.0(4)
B00O B00L B00P B00R 63.6(4)
B00S B00L B00P B00J 138.4(3)
B00K B00L B00P B00J 37.5(3)
B00O B00L B00P B00J 101.1(3)
B00J B00L B00P B00N -101.4(3)
B00S B00L B00P B00N 37.0(3)
B00K B00L B00P B00N -63.9(4)
B00O B00L B00P B00N -0.3(4)
B00J B00L B00P B00S -138.4(3)
B00K B00L B00P B00S -100.9(3)
B00O B00L B00P B00S -37.3(3)
B00M C00G B00Q C00H 139.9(3)
B00N C00G B00Q C00H 103.6(3)
B00R C00G B00Q C00H 33.0(3)
C00H C00G B00Q B00O -99.1(3)
B00M C00G B00Q B00O 40.8(3)
B00N C00G B00Q B00O 4.5(4)
B00R C00G B00Q B00O -66.1(4)
C00H C00G B00Q B00M -139.9(3)
B00N C00G B00Q B00M -36.4(3)
B00R C00G B00Q B00M -106.9(3)
C00H C00G B00Q B00K -36.6(3)
B00M C00G B00Q B00K 103.3(3)
B00N C00G B00Q B00K 67.0(4)
B00R C00G B00Q B00K -3.6(4)
C003 C00H B00Q C00G 107.4(3)
B00K C00H B00Q C00G -137.3(3)
B00J C00H B00Q C00G -99.5(3)
B00R C00H B00Q C00G -31.6(3)
C003 C00H B00Q B00O -155.0(3)
C00G C00H B00Q B00O 97.6(3)
B00K C00H B00Q B00O -39.7(3)
B00J C00H B00Q B00O -1.9(4)
B00R C00H B00Q B00O 66.0(4)
C003 C00H B00Q B00M 141.7(3)
C00G C00H B00Q B00M 34.4(3)
B00K C00H B00Q B00M -102.9(3)
B00J C00H B00Q B00M -65.1(4)
B00R C00H B00Q B00M 2.8(4)
C003 C00H B00Q B00K -115.4(3)
C00G C00H B00Q B00K 137.3(3)
B00J C00H B00Q B00K 37.8(3)
B00R C00H B00Q B00K 105.7(3)
B00K B00O B00Q C00G 98.2(3)
B00M B00O B00Q C00G -39.4(3)
B00L B00O B00Q C00G 59.9(4)
B00S B00O B00Q C00G -2.9(4)
B00K B00O B00Q C00H 38.7(3)
B00M B00O B00Q C00H -98.9(3)
B00L B00O B00Q C00H 0.4(4)
B00S B00O B00Q C00H -62.4(4)
B00K B00O B00Q B00M 137.6(3)
B00L B00O B00Q B00M 99.3(3)
B00S B00O B00Q B00M 36.4(3)
B00M B00O B00Q B00K -137.6(3)
B00L B00O B00Q B00K -38.3(3)
B00S B00O B00Q B00K -101.1(3)
B00S B00M B00Q C00G 96.4(3)
B00N B00M B00Q C00G 32.6(3)
B00O B00M B00Q C00G 133.5(3)
C00G B00M B00Q C00H -34.1(3)
B00S B00M B00Q C00H 62.3(4)
B00N B00M B00Q C00H -1.5(4)
B00O B00M B00Q C00H 99.4(3)
C00G B00M B00Q B00O -133.5(3)
B00S B00M B00Q B00O -37.1(3)
B00N B00M B00Q B00O -100.9(3)
C00G B00M B00Q B00K -95.3(3)
B00S B00M B00Q B00K 1.1(4)
B00N B00M B00Q B00K -62.7(4)
B00O B00M B00Q B00K 38.2(3)
C00H B00K B00Q C00G 36.1(2)
B00O B00K B00Q C00G -98.8(3)
B00L B00K B00Q C00G -60.5(3)
B00J B00K B00Q C00G 1.4(4)
B00O B00K B00Q C00H -134.9(3)
B00L B00K B00Q C00H -96.6(3)
B00J B00K B00Q C00H -34.7(3)
C00H B00K B00Q B00O 134.9(3)
B00L B00K B00Q B00O 38.3(3)
B00J B00K B00Q B00O 100.2(3)
C00H B00K B00Q B00M 96.5(3)
B00O B00K B00Q B00M -38.4(3)
B00L B00K B00Q B00M -0.1(4)
B00J B00K B00Q B00M 61.8(4)
B00M C00G B00R C00H -103.8(3)
B00N C00G B00R C00H -140.2(3)
B00Q C00G B00R C00H -33.0(3)
C00H C00G B00R B00P 99.1(3)
B00M C00G B00R B00P -4.7(4)
B00N C00G B00R B00P -41.1(3)
B00Q C00G B00R B00P 66.1(4)
C00H C00G B00R B00N 140.2(3)
B00M C00G B00R B00N 36.4(3)
B00Q C00G B00R B00N 107.2(3)
C00H C00G B00R B00J 37.1(2)
B00M C00G B00R B00J -66.6(4)
B00N C00G B00R B00J -103.0(3)
B00Q C00G B00R B00J 4.1(4)
C003 C00H B00R C00G -107.7(3)
B00K C00H B00R C00G 99.8(3)
B00J C00H B00R C00G 136.4(3)
B00Q C00H B00R C00G 31.5(3)
C003 C00H B00R B00P 155.3(3)
C00G C00H B00R B00P -97.1(3)
B00K C00H B00R B00P 2.7(4)
B00J C00H B00R B00P 39.3(3)
B00Q C00H B00R B00P -65.6(4)
C003 C00H B00R B00N -142.1(3)
C00G C00H B00R B00N -34.5(3)
B00K C00H B00R B00N 65.3(4)
B00J C00H B00R B00N 101.9(3)
B00Q C00H B00R B00N -3.0(4)
C003 C00H B00R B00J 116.0(3)
C00G C00H B00R B00J -136.4(3)
B00K C00H B00R B00J -36.6(3)
B00Q C00H B00R B00J -104.9(3)
B00J B00P B00R C00G -97.6(3)
B00N B00P B00R C00G 40.2(3)
B00L B00P B00R C00G -60.6(4)
B00S B00P B00R C00G 2.7(4)
B00J B00P B00R C00H -38.4(3)
B00N B00P B00R C00H 99.3(3)
B00L B00P B00R C00H -1.5(4)
B00S B00P B00R C00H 61.8(4)
B00J B00P B00R B00N -137.7(3)
B00L B00P B00R B00N -100.8(3)
B00S B00P B00R B00N -37.5(3)
B00N B00P B00R B00J 137.7(3)
B00L B00P B00R B00J 36.9(3)
B00S B00P B00R B00J 100.2(3)
B00P B00N B00R C00G -132.7(3)
B00S B00N B00R C00G -94.9(3)
B00M B00N B00R C00G -32.0(3)
C00G B00N B00R C00H 33.9(3)
B00P B00N B00R C00H -98.8(3)
B00S B00N B00R C00H -61.0(3)
B00M B00N B00R C00H 1.9(4)
C00G B00N B00R B00P 132.7(3)
B00S B00N B00R B00P 37.9(3)
B00M B00N B00R B00P 100.7(3)
C00G B00N B00R B00J 95.0(3)
B00P B00N B00R B00J -37.7(3)
B00S B00N B00R B00J 0.1(4)
B00M B00N B00R B00J 63.0(4)
C00H B00J B00R C00G -36.5(2)
B00L B00J B00R C00G 61.2(3)
B00P B00J B00R C00G 98.6(3)
B00K B00J B00R C00G -2.9(4)
B00L B00J B00R C00H 97.7(3)
B00P B00J B00R C00H 135.1(3)
B00K B00J B00R C00H 33.6(3)
C00H B00J B00R B00P -135.1(3)
B00L B00J B00R B00P -37.4(3)
B00K B00J B00R B00P -101.5(3)
C00H B00J B00R B00N -97.3(3)
B00L B00J B00R B00N 0.4(4)
B00P B00J B00R B00N 37.8(3)
B00K B00J B00R B00N -63.7(4)
C00G B00M B00S B00L 60.2(4)
B00Q B00M B00S B00L -1.7(4)
B00N B00M B00S B00L 100.2(3)
B00O B00M B00S B00L -38.4(3)
C00G B00M B00S B00N -40.0(3)
B00Q B00M B00S B00N -101.9(3)
B00O B00M B00S B00N -138.6(3)
C00G B00M B00S B00O 98.6(3)
B00Q B00M B00S B00O 36.7(3)
B00N B00M B00S B00O 138.6(3)
C00G B00M B00S B00P -2.6(4)
B00Q B00M B00S B00P -64.4(4)
B00N B00M B00S B00P 37.5(3)
B00O B00M B00S B00P -101.1(3)
B00J B00L B00S B00M -62.7(4)
B00P B00L B00S B00M -100.3(3)
B00K B00L B00S B00M 1.6(4)
B00O B00L B00S B00M 38.4(3)
B00J B00L B00S B00N 0.9(4)
B00P B00L B00S B00N -36.7(3)
B00K B00L B00S B00N 65.3(4)
B00O B00L B00S B00N 102.0(3)
B00J B00L B00S B00O -101.2(3)
B00P B00L B00S B00O -138.7(3)
B00K B00L B00S B00O -36.8(3)
B00J B00L B00S B00P 37.5(3)
B00K B00L B00S B00P 101.9(3)
B00O B00L B00S B00P 138.7(3)
C00G B00N B00S B00M 39.1(3)
B00P B00N B00S B00M 137.6(3)
B00R B00N B00S B00M 100.4(3)
C00G B00N B00S B00L -61.9(4)
B00P B00N B00S B00L 36.7(3)
B00R B00N B00S B00L -0.6(4)
B00M B00N B00S B00L -101.0(3)
C00G B00N B00S B00O 1.8(4)
B00P B00N B00S B00O 100.3(3)
B00R B00N B00S B00O 63.0(4)
B00M B00N B00S B00O -37.3(3)
C00G B00N B00S B00P -98.5(3)
B00R B00N B00S B00P -37.3(3)
B00M B00N B00S B00P -137.6(3)
B00Q B00O B00S B00M -36.6(3)
B00K B00O B00S B00M -100.3(3)
B00L B00O B00S B00M -137.1(3)
B00Q B00O B00S B00L 100.4(3)
B00K B00O B00S B00L 36.8(3)
B00M B00O B00S B00L 137.1(3)
B00Q B00O B00S B00N 0.7(4)
B00K B00O B00S B00N -62.9(4)
B00M B00O B00S B00N 37.4(3)
B00L B00O B00S B00N -99.7(3)
B00Q B00O B00S B00P 63.7(4)
B00K B00O B00S B00P 0.0(4)
B00M B00O B00S B00P 100.3(3)
B00L B00O B00S B00P -36.7(3)
B00R B00P B00S B00M -0.1(4)
B00J B00P B00S B00M 63.9(4)
B00N B00P B00S B00M -37.9(3)
B00L B00P B00S B00M 100.7(3)
B00R B00P B00S B00L -100.8(3)
B00J B00P B00S B00L -36.8(3)
B00N B00P B00S B00L -138.6(3)
B00R B00P B00S B00N 37.8(3)
B00J B00P B00S B00N 101.8(3)
B00L B00P B00S B00N 138.6(3)
B00R B00P B00S B00O -63.7(4)
B00J B00P B00S B00O 0.2(4)
B00N B00P B00S B00O -101.5(3)
B00L B00P B00S B00O 37.0(3)
